data_2229801
loop_
_publ_author_name
'Karthikeyan, S.'
'Sethusankar, K.'
'Rajeshwaran, Ganesan Gobi'
'Mohanakrishnan, Arasambattu K.'
'Velmurugan, D.'

_publ_section_title
;
 Diethyl
 [(3-cyano-1-phenylsulfonyl-1<i>H</i>-indol-2-yl)methyl]phosphonate
;
_journal_coeditor_code PV2393
_journal_issue 4
_journal_name_full 'Acta Crystallographica Section E'
_journal_page_first o818
_journal_page_last o819
_journal_paper_doi 10.1107/S1600536811008038
_journal_volume 67
_journal_year 2011
_chemical_formula_iupac 'C20 H21 N2 O5 P S'
_chemical_formula_moiety 'C20 H21 N2 O5 P S'
_chemical_formula_sum 'C20 H21 N2 O5 P S'
_chemical_formula_weight 432.42
_chemical_name_systematic
;
Diethyl [(3-cyano-1-phenylsulfonyl-1<i>H</i>-indol-2-yl)methyl]phosphonate
;
_space_group_IT_number 2
_symmetry_cell_setting triclinic
_symmetry_space_group_name_Hall '-P 1'
_symmetry_space_group_name_H-M 'P -1'
_atom_sites_solution_hydrogens geom
_atom_sites_solution_primary direct
_atom_sites_solution_secondary difmap
_audit_creation_method SHELXL-97
_cell_angle_alpha 65.569(5)
_cell_angle_beta 72.950(5)
_cell_angle_gamma 72.204(5)
_cell_formula_units_Z 2
_cell_length_a 9.198(5)
_cell_length_b 11.229(5)
_cell_length_c 11.992(5)
_cell_measurement_reflns_used 5172
_cell_measurement_temperature 293(2)
_cell_measurement_theta_max 28.22
_cell_measurement_theta_min 0.997
_cell_volume 1053.7(9)
_computing_cell_refinement 'SAINT (Bruker, 2004)'
_computing_data_collection 'APEX2 (Bruker, 2004)'
_computing_data_reduction 'SAINT (Bruker, 2004)'
_computing_molecular_graphics 'ORTEP-3 (Farrugia, 1997)'
_computing_publication_material 'SHELXL97 (Sheldrick, 2008) and PLATON (Spek, 2009)'
_computing_structure_refinement 'SHELXL97 (Sheldrick, 2008)'
_computing_structure_solution 'SHELXS97 (Sheldrick, 2008)'
_diffrn_ambient_temperature 293(2)
_diffrn_measured_fraction_theta_full 0.997
_diffrn_measured_fraction_theta_max 0.997
_diffrn_measurement_device_type 'Bruker SMART APEXII area-detector'
_diffrn_measurement_method \w
_diffrn_radiation_monochromator graphite
_diffrn_radiation_source 'fine-focus sealed tube'
_diffrn_radiation_type MoK\a
_diffrn_radiation_wavelength 0.71073
_diffrn_reflns_av_R_equivalents 0.0250
_diffrn_reflns_av_sigmaI/netI 0.0191
_diffrn_reflns_limit_h_max 12
_diffrn_reflns_limit_h_min -12
_diffrn_reflns_limit_k_max 14
_diffrn_reflns_limit_k_min -14
_diffrn_reflns_limit_l_max 15
_diffrn_reflns_limit_l_min -15
_diffrn_reflns_number 19331
_diffrn_reflns_theta_full 28.22
_diffrn_reflns_theta_max 28.22
_diffrn_reflns_theta_min 1.90
_diffrn_standards_number 0
_exptl_absorpt_coefficient_mu 0.263
_exptl_absorpt_correction_type none
_exptl_crystal_colour Colourless
_exptl_crystal_density_diffrn 1.363
_exptl_crystal_density_method 'not measured'
_exptl_crystal_description Block
_exptl_crystal_F_000 452
_exptl_crystal_size_max 0.23
_exptl_crystal_size_mid 0.20
_exptl_crystal_size_min 0.20
_refine_diff_density_max 0.276
_refine_diff_density_min -0.332
_refine_ls_extinction_method none
_refine_ls_goodness_of_fit_ref 1.020
_refine_ls_hydrogen_treatment constr
_refine_ls_matrix_type full
_refine_ls_number_parameters 284
_refine_ls_number_reflns 5172
_refine_ls_number_restraints 10
_refine_ls_restrained_S_all 1.027
_refine_ls_R_factor_all 0.0523
_refine_ls_R_factor_gt 0.0421
_refine_ls_shift/su_max 0.000
_refine_ls_shift/su_mean 0.000
_refine_ls_structure_factor_coef Fsqd
_refine_ls_weighting_details 'calc w=1/[\s^2^(Fo^2^)+(0.0647P)^2^+0.2952P] where P=(Fo^2^+2Fc^2^)/3'
_refine_ls_weighting_scheme calc
_refine_ls_wR_factor_gt 0.1154
_refine_ls_wR_factor_ref 0.1258
_reflns_number_gt 4201
_reflns_number_total 5172
_reflns_threshold_expression I>2\s(I)
_cod_data_source_file pv2393.cif
_cod_data_source_block I
_cod_database_code 2229801
_cod_database_fobs_code 2229801

loop_
_symmetry_equiv_pos_as_xyz
'x, y, z'
'-x, -y, -z'

loop_
_atom_site_type_symbol
_atom_site_label
_atom_site_fract_x
_atom_site_fract_y
_atom_site_fract_z
_atom_site_U_iso_or_equiv
_atom_site_adp_type
_atom_site_calc_flag
_atom_site_refinement_flags
_atom_site_occupancy
_atom_site_disorder_assembly
_atom_site_disorder_group
C C1 0.29990(18) 0.07457(15) 0.89632(14) 0.0423(3) Uani d . 1 . .
C C2 0.1831(2) 0.03001(18) 0.99695(17) 0.0517(4) Uani d . 1 . .
H H2 0.0877 0.0869 1.0109 0.062 Uiso calc R 1 . .
C C3 0.2138(2) -0.10164(19) 1.07533(18) 0.0581(4) Uani d . 1 . .
H H3 0.1379 -0.1337 1.1438 0.070 Uiso calc R 1 . .
C C4 0.3557(2) -0.18786(19) 1.05461(19) 0.0600(5) Uani d . 1 . .
H H4 0.3727 -0.2763 1.1089 0.072 Uiso calc R 1 . .
C C5 0.4706(2) -0.14371(18) 0.95485(18) 0.0556(4) Uani d . 1 . .
H H5 0.5651 -0.2015 0.9406 0.067 Uiso calc R 1 . .
C C6 0.44273(18) -0.01035(16) 0.87526(15) 0.0446(3) Uani d . 1 . .
C C7 0.53430(19) 0.06663(18) 0.76474(16) 0.0483(4) Uani d . 1 . .
C C8 0.45078(19) 0.19408(17) 0.72042(15) 0.0460(3) Uani d . 1 . .
C C9 0.19475(17) 0.38218(15) 0.91760(14) 0.0411(3) Uani d . 1 . .
C C10 0.29566(19) 0.46655(16) 0.88290(16) 0.0475(4) Uani d . 1 . .
H H10 0.3488 0.4974 0.8010 0.057 Uiso calc R 1 . .
C C11 0.3155(2) 0.50389(19) 0.97293(19) 0.0570(4) Uani d . 1 . .
H H11 0.3817 0.5614 0.9512 0.068 Uiso calc R 1 . .
C C12 0.2382(2) 0.4566(2) 1.09435(19) 0.0602(5) Uani d . 1 . .
H H12 0.2535 0.4816 1.1543 0.072 Uiso calc R 1 . .
C C13 0.1383(2) 0.3728(2) 1.12775(17) 0.0588(4) Uani d . 1 . .
H H13 0.0868 0.3410 1.2101 0.071 Uiso calc R 1 . .
C C14 0.11430(19) 0.33556(17) 1.03911(16) 0.0497(4) Uani d . 1 . .
H H14 0.0454 0.2803 1.0607 0.060 Uiso calc R 1 . .
C C15 0.4982(2) 0.30307(19) 0.60283(17) 0.0569(4) Uani d . 1 . .
H H15A 0.6102 0.2928 0.5868 0.068 Uiso calc R 1 . .
H H15B 0.4507 0.3885 0.6136 0.068 Uiso calc R 1 . .
C C16 0.6889(2) 0.0160(2) 0.7105(2) 0.0619(5) Uani d . 1 . .
N N1 0.30429(16) 0.20145(13) 0.79986(12) 0.0447(3) Uani d . 1 . .
N N2 0.8120(2) -0.0289(2) 0.6719(2) 0.0908(6) Uani d . 1 . .
O O1 0.02186(14) 0.29595(14) 0.84344(14) 0.0623(3) Uani d . 1 . .
O O2 0.19567(18) 0.44146(13) 0.68448(12) 0.0643(4) Uani d . 1 . .
O O3 0.5622(2) 0.17770(18) 0.44876(15) 0.0926(6) Uani d D 1 . .
O O4 0.2857(2) 0.26002(16) 0.52126(14) 0.0762(4) Uani d D 1 . .
O O5 0.4461(2) 0.42928(16) 0.36258(14) 0.0822(5) Uani d . 1 . .
P P1 0.44364(7) 0.30451(5) 0.46950(4) 0.06049(16) Uani d . 1 A .
S S1 0.16477(5) 0.33911(4) 0.80224(4) 0.04691(13) Uani d . 1 . .
C C17 0.5975(4) 0.1469(4) 0.3410(3) 0.0885(12) Uani d PD 0.737(5) A 1
H H17A 0.5380 0.2176 0.2809 0.106 Uiso calc PR 0.737(5) A 1
H H17B 0.5646 0.0648 0.3618 0.106 Uiso calc PR 0.737(5) A 1
C C18 0.7638(6) 0.1305(6) 0.2820(5) 0.1064(15) Uani d PD 0.737(5) A 1
H H18A 0.7789 0.1097 0.2089 0.160 Uiso calc PR 0.737(5) A 1
H H18B 0.8237 0.0591 0.3398 0.160 Uiso calc PR 0.737(5) A 1
H H18C 0.7971 0.2122 0.2588 0.160 Uiso calc PR 0.737(5) A 1
C C17' 0.7241(10) 0.1678(10) 0.3780(9) 0.086(3) Uani d PD 0.263(5) A 2
H H17C 0.7981 0.1300 0.4334 0.103 Uiso calc PR 0.263(5) A 2
H H17D 0.7422 0.2546 0.3186 0.103 Uiso calc PR 0.263(5) A 2
C C18' 0.734(2) 0.0762(17) 0.3133(16) 0.1064(15) Uani d PD 0.263(5) A 2
H H18D 0.8365 0.0629 0.2635 0.160 Uiso calc PR 0.263(5) A 2
H H18E 0.6585 0.1152 0.2605 0.160 Uiso calc PR 0.263(5) A 2
H H18F 0.7145 -0.0083 0.3741 0.160 Uiso calc PR 0.263(5) A 2
C C20 0.010(2) 0.284(3) 0.543(3) 0.097(3) Uani d PD 0.471(11) A 3
H H20A -0.0705 0.3064 0.4969 0.146 Uiso calc PR 0.471(11) A 3
H H20B -0.0126 0.3450 0.5855 0.146 Uiso calc PR 0.471(11) A 3
H H20C 0.0135 0.1942 0.6030 0.146 Uiso calc PR 0.471(11) A 3
C C19 0.1657(12) 0.2917(14) 0.4538(10) 0.0901(19) Uani d PD 0.471(11) A 3
H H19A 0.1887 0.2294 0.4109 0.108 Uiso calc PR 0.471(11) A 3
H H19B 0.1612 0.3812 0.3916 0.108 Uiso calc PR 0.471(11) A 3
C C19' 0.1460(10) 0.3402(10) 0.4735(9) 0.0901(19) Uani d PD 0.529(11) A 4
H H19C 0.1681 0.3736 0.3830 0.108 Uiso calc PR 0.529(11) A 4
H H19D 0.1046 0.4160 0.5013 0.108 Uiso calc PR 0.529(11) A 4
C C20' 0.031(2) 0.250(2) 0.524(3) 0.097(3) Uani d PD 0.529(11) A 4
H H20D -0.0640 0.2992 0.4932 0.146 Uiso calc PR 0.529(11) A 4
H H20E 0.0086 0.2188 0.6134 0.146 Uiso calc PR 0.529(11) A 4
H H20F 0.0737 0.1748 0.4968 0.146 Uiso calc PR 0.529(11) A 4

loop_
_atom_site_aniso_label
_atom_site_aniso_U_11
_atom_site_aniso_U_22
_atom_site_aniso_U_33
_atom_site_aniso_U_12
_atom_site_aniso_U_13
_atom_site_aniso_U_23
C1 0.0458(8) 0.0407(7) 0.0454(8) -0.0100(6) -0.0116(6) -0.0177(6)
C2 0.0478(9) 0.0529(9) 0.0565(10) -0.0140(7) -0.0071(7) -0.0213(8)
C3 0.0648(11) 0.0585(10) 0.0547(10) -0.0280(9) -0.0091(8) -0.0148(8)
C4 0.0738(12) 0.0454(9) 0.0643(11) -0.0148(8) -0.0257(9) -0.0130(8)
C5 0.0589(10) 0.0480(9) 0.0654(11) -0.0010(8) -0.0247(8) -0.0242(8)
C6 0.0459(8) 0.0472(8) 0.0501(8) -0.0088(6) -0.0133(6) -0.0241(7)
C7 0.0452(8) 0.0564(9) 0.0525(9) -0.0110(7) -0.0076(7) -0.0293(8)
C8 0.0500(8) 0.0523(9) 0.0453(8) -0.0169(7) -0.0039(6) -0.0258(7)
C9 0.0399(7) 0.0385(7) 0.0432(8) -0.0019(6) -0.0098(6) -0.0163(6)
C10 0.0467(8) 0.0443(8) 0.0478(8) -0.0078(6) -0.0086(7) -0.0144(7)
C11 0.0567(10) 0.0517(9) 0.0700(12) -0.0097(8) -0.0208(9) -0.0244(9)
C12 0.0672(11) 0.0608(11) 0.0595(11) 0.0017(9) -0.0225(9) -0.0319(9)
C13 0.0642(11) 0.0598(10) 0.0447(9) -0.0009(8) -0.0066(8) -0.0223(8)
C14 0.0470(8) 0.0458(8) 0.0501(9) -0.0070(7) -0.0026(7) -0.0177(7)
C15 0.0676(11) 0.0574(10) 0.0538(10) -0.0297(9) 0.0026(8) -0.0256(8)
C16 0.0532(10) 0.0684(12) 0.0672(12) -0.0110(9) -0.0046(8) -0.0332(10)
N1 0.0486(7) 0.0414(7) 0.0446(7) -0.0091(5) -0.0059(5) -0.0181(6)
N2 0.0581(11) 0.1031(16) 0.1028(16) -0.0033(10) 0.0044(10) -0.0518(13)
O1 0.0479(7) 0.0622(8) 0.0876(10) -0.0041(6) -0.0241(6) -0.0349(7)
O2 0.0906(10) 0.0512(7) 0.0476(7) -0.0059(7) -0.0263(6) -0.0120(6)
O3 0.1255(15) 0.0875(12) 0.0632(9) -0.0091(10) -0.0062(9) -0.0427(9)
O4 0.0941(11) 0.0808(10) 0.0583(8) -0.0476(9) -0.0170(7) -0.0070(7)
O5 0.1092(13) 0.0757(10) 0.0518(8) -0.0455(9) 0.0009(8) -0.0060(7)
P1 0.0823(4) 0.0591(3) 0.0423(2) -0.0321(3) 0.0031(2) -0.0183(2)
S1 0.0508(2) 0.0430(2) 0.0495(2) -0.00350(16) -0.01729(17) -0.01830(17)
C17 0.103(3) 0.107(3) 0.077(2) -0.028(2) 0.0013(18) -0.062(2)
C18 0.099(3) 0.115(5) 0.101(3) -0.021(3) 0.007(2) -0.053(4)
C17' 0.110(8) 0.073(6) 0.079(6) -0.026(5) -0.010(5) -0.034(5)
C18' 0.099(3) 0.115(5) 0.101(3) -0.021(3) 0.007(2) -0.053(4)
C20 0.088(5) 0.105(10) 0.103(8) -0.031(7) -0.025(3) -0.029(5)
C19 0.113(3) 0.114(6) 0.056(3) -0.046(4) -0.028(3) -0.018(3)
C19' 0.113(3) 0.114(6) 0.056(3) -0.046(4) -0.028(3) -0.018(3)
C20' 0.088(5) 0.105(10) 0.103(8) -0.031(7) -0.025(3) -0.029(5)

loop_
_atom_type_symbol
_atom_type_description
_atom_type_scat_dispersion_real
_atom_type_scat_dispersion_imag
_atom_type_scat_source
C C 0.0033 0.0016 'International Tables Vol C Tables 4.2.6.8 and 6.1.1.4'
H H 0.0000 0.0000 'International Tables Vol C Tables 4.2.6.8 and 6.1.1.4'
N N 0.0061 0.0033 'International Tables Vol C Tables 4.2.6.8 and 6.1.1.4'
O O 0.0106 0.0060 'International Tables Vol C Tables 4.2.6.8 and 6.1.1.4'
P P 0.1023 0.0942 'International Tables Vol C Tables 4.2.6.8 and 6.1.1.4'
S S 0.1246 0.1234 'International Tables Vol C Tables 4.2.6.8 and 6.1.1.4'

loop_
_geom_angle_atom_site_label_1
_geom_angle_atom_site_label_2
_geom_angle_atom_site_label_3
_geom_angle_site_symmetry_1
_geom_angle_site_symmetry_3
_geom_angle
_geom_angle_publ_flag
C2 C1 C6 . . 121.35(15) ?
C2 C1 N1 . . 131.13(15) ?
C6 C1 N1 . . 107.51(14) ?
C3 C2 C1 . . 117.49(17) ?
C3 C2 H2 . . 121.3 ?
C1 C2 H2 . . 121.3 ?
C2 C3 C4 . . 121.69(18) ?
C2 C3 H3 . . 119.2 ?
C4 C3 H3 . . 119.2 ?
C5 C4 C3 . . 120.69(17) ?
C5 C4 H4 . . 119.7 ?
C3 C4 H4 . . 119.7 ?
C4 C5 C6 . . 118.56(17) ?
C4 C5 H5 . . 120.7 ?
C6 C5 H5 . . 120.7 ?
C1 C6 C5 . . 120.20(16) ?
C1 C6 C7 . . 106.83(15) ?
C5 C6 C7 . . 132.95(16) ?
C8 C7 C16 . . 125.87(17) ?
C8 C7 C6 . . 109.50(15) ?
C16 C7 C6 . . 124.63(17) ?
C7 C8 N1 . . 107.61(15) ?
C7 C8 C15 . . 126.79(16) ?
N1 C8 C15 . . 125.36(16) ?
C10 C9 C14 . . 121.57(15) ?
C10 C9 S1 . . 118.43(12) ?
C14 C9 S1 . . 119.97(13) ?
C11 C10 C9 . . 118.44(16) ?
C11 C10 H10 . . 120.8 ?
C9 C10 H10 . . 120.8 ?
C12 C11 C10 . . 120.57(18) ?
C12 C11 H11 . . 119.7 ?
C10 C11 H11 . . 119.7 ?
C13 C12 C11 . . 120.47(17) ?
C13 C12 H12 . . 119.8 ?
C11 C12 H12 . . 119.8 ?
C12 C13 C14 . . 120.18(17) ?
C12 C13 H13 . . 119.9 ?
C14 C13 H13 . . 119.9 ?
C13 C14 C9 . . 118.76(17) ?
C13 C14 H14 . . 120.6 ?
C9 C14 H14 . . 120.6 ?
C8 C15 P1 . . 113.12(12) ?
C8 C15 H15A . . 109.0 ?
P1 C15 H15A . . 109.0 ?
C8 C15 H15B . . 109.0 ?
P1 C15 H15B . . 109.0 ?
H15A C15 H15B . . 107.8 ?
N2 C16 C7 . . 177.1(3) ?
C8 N1 C1 . . 108.54(13) ?
C8 N1 S1 . . 127.93(12) ?
C1 N1 S1 . . 122.66(11) ?
C17 O3 C17' . . 61.5(4) ?
C17 O3 P1 . . 125.4(2) ?
C17' O3 P1 . . 128.4(4) ?
C19 O4 C19' . . 25.7(4) ?
C19 O4 P1 . . 127.1(5) ?
C19' O4 P1 . . 122.9(4) ?
O5 P1 O4 . . 115.69(10) ?
O5 P1 O3 . . 115.78(10) ?
O4 P1 O3 . . 103.59(11) ?
O5 P1 C15 . . 114.48(10) ?
O4 P1 C15 . . 104.97(9) ?
O3 P1 C15 . . 100.51(10) ?
O1 S1 O2 . . 120.66(9) ?
O1 S1 N1 . . 105.36(8) ?
O2 S1 N1 . . 106.99(8) ?
O1 S1 C9 . . 109.21(8) ?
O2 S1 C9 . . 108.82(8) ?
N1 S1 C9 . . 104.60(7) ?
O3 C17 C18 . . 114.3(3) ?
O3 C17 H17A . . 108.7 ?
C18 C17 H17A . . 108.7 ?
O3 C17 H17B . . 108.7 ?
C18 C17 H17B . . 108.7 ?
H17A C17 H17B . . 107.6 ?
C17 C18 H18A . . 109.5 ?
C17 C18 H18B . . 109.5 ?
H18A C18 H18B . . 109.5 ?
C17 C18 H18C . . 109.5 ?
H18A C18 H18C . . 109.5 ?
H18B C18 H18C . . 109.5 ?
O3 C17' C18' . . 102.5(9) ?
O3 C17' H17C . . 111.3 ?
C18' C17' H17C . . 111.3 ?
O3 C17' H17D . . 111.3 ?
C18' C17' H17D . . 111.3 ?
H17C C17' H17D . . 109.2 ?
C17' C18' H18D . . 109.5 ?
C17' C18' H18E . . 109.5 ?
H18D C18' H18E . . 109.5 ?
C17' C18' H18F . . 109.5 ?
H18D C18' H18F . . 109.5 ?
H18E C18' H18F . . 109.5 ?
C19 C20 H20A . . 109.5 ?
C19 C20 H20B . . 109.5 ?
H20A C20 H20B . . 109.5 ?
C19 C20 H20C . . 109.5 ?
H20A C20 H20C . . 109.5 ?
H20B C20 H20C . . 109.5 ?
O4 C19 C20 . . 110.0(15) ?
O4 C19 H19A . . 109.7 ?
C20 C19 H19A . . 109.7 ?
O4 C19 H19B . . 109.7 ?
C20 C19 H19B . . 109.7 ?
H19A C19 H19B . . 108.2 ?
O4 C19' C20' . . 106.7(13) ?
O4 C19' H19C . . 110.4 ?
C20' C19' H19C . . 110.4 ?
O4 C19' H19D . . 110.4 ?
C20' C19' H19D . . 110.4 ?
H19C C19' H19D . . 108.6 ?
C19' C20' H20D . . 109.5 ?
C19' C20' H20E . . 109.5 ?
H20D C20' H20E . . 109.5 ?
C19' C20' H20F . . 109.5 ?
H20D C20' H20F . . 109.5 ?
H20E C20' H20F . . 109.5 ?

loop_
_geom_bond_atom_site_label_1
_geom_bond_atom_site_label_2
_geom_bond_site_symmetry_2
_geom_bond_distance
_geom_bond_publ_flag
C1 C2 . 1.389(2) ?
C1 C6 . 1.392(2) ?
C1 N1 . 1.419(2) ?
C2 C3 . 1.378(3) ?
C2 H2 . 0.9300 ?
C3 C4 . 1.392(3) ?
C3 H3 . 0.9300 ?
C4 C5 . 1.372(3) ?
C4 H4 . 0.9300 ?
C5 C6 . 1.395(2) ?
C5 H5 . 0.9300 ?
C6 C7 . 1.434(2) ?
C7 C8 . 1.363(3) ?
C7 C16 . 1.428(3) ?
C8 N1 . 1.405(2) ?
C8 C15 . 1.488(2) ?
C9 C10 . 1.385(2) ?
C9 C14 . 1.385(2) ?
C9 S1 . 1.7556(17) ?
C10 C11 . 1.383(3) ?
C10 H10 . 0.9300 ?
C11 C12 . 1.376(3) ?
C11 H11 . 0.9300 ?
C12 C13 . 1.375(3) ?
C12 H12 . 0.9300 ?
C13 C14 . 1.384(3) ?
C13 H13 . 0.9300 ?
C14 H14 . 0.9300 ?
C15 P1 . 1.804(2) ?
C15 H15A . 0.9700 ?
C15 H15B . 0.9700 ?
C16 N2 . 1.134(3) ?
N1 S1 . 1.6851(15) ?
O1 S1 . 1.4203(15) ?
O2 S1 . 1.4204(14) ?
O3 C17 . 1.396(3) ?
O3 C17' . 1.478(8) ?
O3 P1 . 1.5696(19) ?
O4 C19 . 1.430(7) ?
O4 C19' . 1.444(7) ?
O4 P1 . 1.5506(17) ?
O5 P1 . 1.4573(16) ?
C17 C18 . 1.475(6) ?
C17 H17A . 0.9700 ?
C17 H17B . 0.9700 ?
C18 H18A . 0.9600 ?
C18 H18B . 0.9600 ?
C18 H18C . 0.9600 ?
C17' C18' . 1.492(9) ?
C17' H17C . 0.9700 ?
C17' H17D . 0.9700 ?
C18' H18D . 0.9600 ?
C18' H18E . 0.9600 ?
C18' H18F . 0.9600 ?
C20 C19 . 1.521(9) ?
C20 H20A . 0.9600 ?
C20 H20B . 0.9600 ?
C20 H20C . 0.9600 ?
C19 H19A . 0.9700 ?
C19 H19B . 0.9700 ?
C19' C20' . 1.515(9) ?
C19' H19C . 0.9700 ?
C19' H19D . 0.9700 ?
C20' H20D . 0.9600 ?
C20' H20E . 0.9600 ?
C20' H20F . 0.9600 ?

loop_
_geom_hbond_atom_site_label_D
_geom_hbond_atom_site_label_H
_geom_hbond_atom_site_label_A
_geom_hbond_site_symmetry_A
_geom_hbond_distance_DH
_geom_hbond_distance_HA
_geom_hbond_distance_DA
_geom_hbond_angle_DHA
C10 H10 O5 2_666 0.93 2.35 3.229(3) 157
C5 H5 Cg1 2_657 0.93 2.63 3.501(3) 157
C18 H18A Cg2 2_656 0.96 2.99 3.874(8) 154

loop_
_geom_torsion_atom_site_label_1
_geom_torsion_atom_site_label_2
_geom_torsion_atom_site_label_3
_geom_torsion_atom_site_label_4
_geom_torsion_site_symmetry_1
_geom_torsion_site_symmetry_2
_geom_torsion_site_symmetry_3
_geom_torsion_site_symmetry_4
_geom_torsion
_geom_torsion_publ_flag
C6 C1 C2 C3 . . . . 0.0(2) ?
N1 C1 C2 C3 . . . . 179.38(16) ?
C1 C2 C3 C4 . . . . -0.6(3) ?
C2 C3 C4 C5 . . . . 0.3(3) ?
C3 C4 C5 C6 . . . . 0.5(3) ?
C2 C1 C6 C5 . . . . 0.8(2) ?
N1 C1 C6 C5 . . . . -178.67(14) ?
C2 C1 C6 C7 . . . . 179.62(15) ?
N1 C1 C6 C7 . . . . 0.10(17) ?
C4 C5 C6 C1 . . . . -1.1(2) ?
C4 C5 C6 C7 . . . . -179.47(17) ?
C1 C6 C7 C8 . . . . 0.37(18) ?
C5 C6 C7 C8 . . . . 178.91(17) ?
C1 C6 C7 C16 . . . . -179.50(16) ?
C5 C6 C7 C16 . . . . -1.0(3) ?
C16 C7 C8 N1 . . . . 179.19(16) ?
C6 C7 C8 N1 . . . . -0.68(18) ?
C16 C7 C8 C15 . . . . 4.6(3) ?
C6 C7 C8 C15 . . . . -175.22(15) ?
C14 C9 C10 C11 . . . . 0.2(2) ?
S1 C9 C10 C11 . . . . 177.98(12) ?
C9 C10 C11 C12 . . . . 0.9(3) ?
C10 C11 C12 C13 . . . . -0.8(3) ?
C11 C12 C13 C14 . . . . -0.2(3) ?
C12 C13 C14 C9 . . . . 1.2(3) ?
C10 C9 C14 C13 . . . . -1.2(2) ?
S1 C9 C14 C13 . . . . -178.99(13) ?
C7 C8 C15 P1 . . . . 88.3(2) ?
N1 C8 C15 P1 . . . . -85.35(18) ?
C8 C7 C16 N2 . . . . 167(5) ?
C6 C7 C16 N2 . . . . -13(5) ?
C7 C8 N1 C1 . . . . 0.74(17) ?
C15 C8 N1 C1 . . . . 175.38(14) ?
C7 C8 N1 S1 . . . . 170.20(12) ?
C15 C8 N1 S1 . . . . -15.2(2) ?
C2 C1 N1 C8 . . . . -179.97(17) ?
C6 C1 N1 C8 . . . . -0.51(17) ?
C2 C1 N1 S1 . . . . 9.9(2) ?
C6 C1 N1 S1 . . . . -170.65(11) ?
C19 O4 P1 O5 . . . . 26.8(7) ?
C19' O4 P1 O5 . . . . -4.2(5) ?
C19 O4 P1 O3 . . . . -100.9(7) ?
C19' O4 P1 O3 . . . . -132.0(5) ?
C19 O4 P1 C15 . . . . 154.1(7) ?
C19' O4 P1 C15 . . . . 123.0(5) ?
C17 O3 P1 O5 . . . . -40.6(3) ?
C17' O3 P1 O5 . . . . 38.8(6) ?
C17 O3 P1 O4 . . . . 87.1(3) ?
C17' O3 P1 O4 . . . . 166.5(5) ?
C17 O3 P1 C15 . . . . -164.5(2) ?
C17' O3 P1 C15 . . . . -85.1(6) ?
C8 C15 P1 O5 . . . . 162.95(14) ?
C8 C15 P1 O4 . . . . 35.01(16) ?
C8 C15 P1 O3 . . . . -72.26(16) ?
C8 N1 S1 O1 . . . . 149.41(14) ?
C1 N1 S1 O1 . . . . -42.48(14) ?
C8 N1 S1 O2 . . . . 19.85(16) ?
C1 N1 S1 O2 . . . . -172.04(12) ?
C8 N1 S1 C9 . . . . -95.50(15) ?
C1 N1 S1 C9 . . . . 72.62(14) ?
C10 C9 S1 O1 . . . . -158.84(12) ?
C14 C9 S1 O1 . . . . 19.01(15) ?
C10 C9 S1 O2 . . . . -25.28(15) ?
C14 C9 S1 O2 . . . . 152.57(13) ?
C10 C9 S1 N1 . . . . 88.79(14) ?
C14 C9 S1 N1 . . . . -93.36(14) ?
C17' O3 C17 C18 . . . . 3.9(6) ?
P1 O3 C17 C18 . . . . 122.6(4) ?
C17 O3 C17' C18' . . . . -25.5(9) ?
P1 O3 C17' C18' . . . . -139.8(9) ?
C19' O4 C19 C20 . . . . -65(2) ?
P1 O4 C19 C20 . . . . -155.4(10) ?
C19 O4 C19' C20' . . . . 58(2) ?
P1 O4 C19' C20' . . . . 166.2(9) ?
